data_2225507
loop_
_publ_author_name
'Saleem, Halima F.'
'Yamin, Bohari M.'

_publ_section_title
;
 <i>N</i>-(2-Bromophenyl)thiourea
;
_journal_coeditor_code DN2543
_journal_issue 4
_journal_name_full 'Acta Crystallographica Section E'
_journal_page_first o789
_journal_paper_doi 10.1107/S1600536810008305
_journal_volume 66
_journal_year 2010
_chemical_formula_iupac 'C7 H7 Br N2 S'
_chemical_formula_moiety 'C7 H7 Br N2 S'
_chemical_formula_sum 'C7 H7 Br N2 S'
_chemical_formula_weight 231.12
_chemical_name_systematic
;
<i>N</i>-(2-Bromophenyl)thiourea
;
_space_group_IT_number 15
_symmetry_cell_setting monoclinic
_symmetry_space_group_name_Hall '-C 2yc'
_symmetry_space_group_name_H-M 'C 1 2/c 1'
_atom_sites_solution_hydrogens geom
_atom_sites_solution_primary direct
_atom_sites_solution_secondary difmap
_audit_creation_method SHELXL-97
_cell_angle_alpha 90.00
_cell_angle_beta 90.803(4)
_cell_angle_gamma 90.00
_cell_formula_units_Z 8
_cell_length_a 15.181(3)
_cell_length_b 7.7952(16)
_cell_length_c 15.312(3)
_cell_measurement_reflns_used 1400
_cell_measurement_temperature 298(2)
_cell_measurement_theta_max 27.0
_cell_measurement_theta_min 2.6
_cell_volume 1811.8(6)
_computing_cell_refinement 'SAINT (Bruker, 2000)'
_computing_data_collection 'SMART (Bruker, 2000)'
_computing_data_reduction 'SAINT (Bruker, 2000)'
_computing_molecular_graphics 'ORTEP32 for Windows (Farrugia, 1997) and PLATON (Spek, 2009)'
_computing_publication_material
;
SHELXTL (Sheldrick, 2008), PARST (Nardelli, 1995) and PLATON
(Spek, 2009)
;
_computing_structure_refinement 'SHELXL97 (Sheldrick, 2008)'
_computing_structure_solution 'SHELXS97 (Sheldrick, 2008)'
_diffrn_ambient_temperature 298(2)
_diffrn_detector_area_resol_mean 83.66
_diffrn_measured_fraction_theta_full 0.999
_diffrn_measured_fraction_theta_max 0.999
_diffrn_measurement_device_type
;
Bruker SMART APEX CCD area-detector diffractometer
;
_diffrn_measurement_method '\w scan'
_diffrn_radiation_monochromator graphite
_diffrn_radiation_source 'fine-focus sealed tube'
_diffrn_radiation_type MoK\a
_diffrn_radiation_wavelength 0.71073
_diffrn_reflns_av_R_equivalents 0.0282
_diffrn_reflns_av_sigmaI/netI 0.0322
_diffrn_reflns_limit_h_max 19
_diffrn_reflns_limit_h_min -19
_diffrn_reflns_limit_k_max 9
_diffrn_reflns_limit_k_min -5
_diffrn_reflns_limit_l_max 19
_diffrn_reflns_limit_l_min -19
_diffrn_reflns_number 5817
_diffrn_reflns_theta_full 27.00
_diffrn_reflns_theta_max 27.0
_diffrn_reflns_theta_min 2.6
_diffrn_standards_decay_% 0
_diffrn_standards_interval_count 0
_diffrn_standards_interval_time 0
_diffrn_standards_number 0
_exptl_absorpt_coefficient_mu 4.705
_exptl_absorpt_correction_T_max 0.625
_exptl_absorpt_correction_T_min 0.231
_exptl_absorpt_correction_type multi-scan
_exptl_absorpt_process_details '(SADABS; Bruker, 2000)'
_exptl_crystal_colour colourless
_exptl_crystal_density_diffrn 1.695
_exptl_crystal_density_method 'not measured'
_exptl_crystal_description block
_exptl_crystal_F_000 912
_exptl_crystal_size_max 0.44
_exptl_crystal_size_mid 0.27
_exptl_crystal_size_min 0.11
_refine_diff_density_max 0.612
_refine_diff_density_min -0.654
_refine_ls_extinction_method none
_refine_ls_goodness_of_fit_ref 1.057
_refine_ls_hydrogen_treatment constr
_refine_ls_matrix_type full
_refine_ls_number_parameters 100
_refine_ls_number_reflns 1972
_refine_ls_number_restraints 0
_refine_ls_restrained_S_all 1.057
_refine_ls_R_factor_all 0.0733
_refine_ls_R_factor_gt 0.0456
_refine_ls_shift/su_max 0.000
_refine_ls_shift/su_mean 0.000
_refine_ls_structure_factor_coef Fsqd
_refine_ls_weighting_details 'calc w=1/[\s^2^(Fo^2^)+(0.0664P)^2^+1.1624P] where P=(Fo^2^+2Fc^2^)/3'
_refine_ls_weighting_scheme calc
_refine_ls_wR_factor_gt 0.1155
_refine_ls_wR_factor_ref 0.1289
_reflns_number_gt 1327
_reflns_number_total 1972
_reflns_threshold_expression I>2\s(I)
_cod_data_source_file dn2543.cif
_cod_data_source_block I
_cod_depositor_comments
;
The following automatic conversions were performed:
'_symmetry_cell_setting' value 'Monoclinic' changed to 'monoclinic'
according to '/home/saulius/struct/CIF-dictionaries/cif_core.dic'
dictionary named 'cif_core.dic' version 2.4.1 from 2010-06-29.

Automatic conversion script
Id: cif_fix_enum 1527 2010-12-29 10:47:43Z saulius 
;
_cod_original_sg_symbol_H-M 'C 2/c'
_cod_database_code 2225507
_cod_database_fobs_code 2225507

loop_
_symmetry_equiv_pos_as_xyz
'x, y, z'
'-x, y, -z+1/2'
'x+1/2, y+1/2, z'
'-x+1/2, y+1/2, -z+1/2'
'-x, -y, -z'
'x, -y, z-1/2'
'-x+1/2, -y+1/2, -z'
'x+1/2, -y+1/2, z-1/2'

loop_
_atom_site_type_symbol
_atom_site_label
_atom_site_fract_x
_atom_site_fract_y
_atom_site_fract_z
_atom_site_U_iso_or_equiv
_atom_site_adp_type
_atom_site_calc_flag
_atom_site_refinement_flags
_atom_site_occupancy
_atom_site_disorder_assembly
_atom_site_disorder_group
Br Br1 0.10527(4) 1.16677(8) 0.59724(3) 0.0909(3) Uani d . 1 . .
S S1 0.13874(6) 0.57559(13) 0.47185(6) 0.0488(3) Uani d . 1 . .
N N1 0.16731(19) 0.7869(4) 0.60361(19) 0.0498(8) Uani d . 1 . .
H H1A 0.2173 0.7961 0.5790 0.060 Uiso d R 1 . .
N N2 0.0356(2) 0.6495(5) 0.6038(2) 0.0660(11) Uani d . 1 . .
H H2A -0.0030 0.5879 0.5780 0.079 Uiso d R 1 . .
H H2B 0.0218 0.7159 0.6460 0.079 Uiso d R 1 . .
C C1 0.1703(3) 0.7627(6) 0.7636(3) 0.0565(10) Uani d . 1 . .
H H1 0.1868 0.6482 0.7587 0.068 Uiso calc R 1 . .
C C2 0.1620(3) 0.8362(6) 0.8439(3) 0.0648(12) Uani d . 1 . .
H H2 0.1754 0.7731 0.8939 0.078 Uiso calc R 1 . .
C C3 0.1338(3) 1.0031(7) 0.8512(3) 0.0661(12) Uani d . 1 . .
H H3 0.1267 1.0510 0.9063 0.079 Uiso calc R 1 . .
C C4 0.1163(3) 1.0993(6) 0.7788(3) 0.0645(11) Uani d . 1 . .
H H4 0.0972 1.2122 0.7845 0.077 Uiso calc R 1 . .
C C5 0.1267(2) 1.0289(5) 0.6969(2) 0.0511(9) Uani d . 1 . .
C C6 0.1536(2) 0.8622(5) 0.6873(2) 0.0447(9) Uani d . 1 . .
C C7 0.1116(2) 0.6777(4) 0.5653(2) 0.0422(8) Uani d . 1 . .

loop_
_atom_site_aniso_label
_atom_site_aniso_U_11
_atom_site_aniso_U_22
_atom_site_aniso_U_33
_atom_site_aniso_U_12
_atom_site_aniso_U_13
_atom_site_aniso_U_23
Br1 0.1262(6) 0.0874(4) 0.0595(3) 0.0326(3) 0.0145(3) 0.0182(3)
S1 0.0499(5) 0.0498(5) 0.0472(5) -0.0151(4) 0.0139(4) -0.0146(4)
N1 0.0425(17) 0.0608(19) 0.0465(17) -0.0151(15) 0.0159(14) -0.0186(15)
N2 0.0445(18) 0.087(3) 0.067(2) -0.0264(18) 0.0218(16) -0.036(2)
C1 0.052(2) 0.057(2) 0.060(2) 0.004(2) 0.0012(19) -0.008(2)
C2 0.072(3) 0.077(3) 0.045(2) -0.010(2) 0.005(2) 0.007(2)
C3 0.080(3) 0.076(3) 0.042(2) -0.014(3) 0.011(2) -0.013(2)
C4 0.084(3) 0.056(2) 0.054(2) 0.001(2) 0.016(2) -0.014(2)
C5 0.056(2) 0.055(2) 0.0418(19) -0.0019(19) 0.0074(17) -0.0036(17)
C6 0.0402(19) 0.054(2) 0.0403(19) -0.0100(17) 0.0091(15) -0.0098(16)
C7 0.0391(19) 0.044(2) 0.0440(18) -0.0072(15) 0.0077(15) -0.0072(15)

loop_
_atom_type_symbol
_atom_type_description
_atom_type_scat_dispersion_real
_atom_type_scat_dispersion_imag
_atom_type_scat_source
C C 0.0033 0.0016 'International Tables Vol C Tables 4.2.6.8 and 6.1.1.4'
H H 0.0000 0.0000 'International Tables Vol C Tables 4.2.6.8 and 6.1.1.4'
N N 0.0061 0.0033 'International Tables Vol C Tables 4.2.6.8 and 6.1.1.4'
S S 0.1246 0.1234 'International Tables Vol C Tables 4.2.6.8 and 6.1.1.4'
Br Br -0.2901 2.4595 'International Tables Vol C Tables 4.2.6.8 and 6.1.1.4'

loop_
_geom_angle_atom_site_label_1
_geom_angle_atom_site_label_2
_geom_angle_atom_site_label_3
_geom_angle_site_symmetry_1
_geom_angle_site_symmetry_3
_geom_angle
_geom_angle_publ_flag
C7 N1 C6 . . 124.0(3) ?
C7 N1 H1A . . 115.0 ?
C6 N1 H1A . . 120.1 ?
C7 N2 H2A . . 119.1 ?
C7 N2 H2B . . 117.4 ?
H2A N2 H2B . . 121.2 ?
C2 C1 C6 . . 119.6(4) ?
C2 C1 H1 . . 120.2 ?
C6 C1 H1 . . 120.2 ?
C1 C2 C3 . . 120.2(4) ?
C1 C2 H2 . . 119.9 ?
C3 C2 H2 . . 119.9 ?
C4 C3 C2 . . 120.9(4) ?
C4 C3 H3 . . 119.6 ?
C2 C3 H3 . . 119.6 ?
C3 C4 C5 . . 119.8(4) ?
C3 C4 H4 . . 120.1 ?
C5 C4 H4 . . 120.1 ?
C6 C5 C4 . . 120.8(4) ?
C6 C5 Br1 . . 120.0(3) ?
C4 C5 Br1 . . 119.1(3) ?
C5 C6 C1 . . 118.6(3) ?
C5 C6 N1 . . 122.2(4) ?
C1 C6 N1 . . 119.1(3) ?
N2 C7 N1 . . 117.6(3) ?
N2 C7 S1 . . 121.6(3) ?
N1 C7 S1 . . 120.8(3) ?

loop_
_geom_bond_atom_site_label_1
_geom_bond_atom_site_label_2
_geom_bond_site_symmetry_2
_geom_bond_distance
_geom_bond_publ_flag
Br1 C5 . 1.891(4) ?
S1 C7 . 1.693(4) ?
N1 C7 . 1.331(4) ?
N1 C6 . 1.428(4) ?
N1 H1A . 0.8551 ?
N2 C7 . 1.320(4) ?
N2 H2A . 0.8506 ?
N2 H2B . 0.8562 ?
C1 C2 . 1.364(6) ?
C1 C6 . 1.421(6) ?
C1 H1 . 0.9300 ?
C2 C3 . 1.375(7) ?
C2 H2 . 0.9300 ?
C3 C4 . 1.361(6) ?
C3 H3 . 0.9300 ?
C4 C5 . 1.380(5) ?
C4 H4 . 0.9300 ?
C5 C6 . 1.371(5) ?

loop_
_geom_hbond_atom_site_label_D
_geom_hbond_atom_site_label_H
_geom_hbond_atom_site_label_A
_geom_hbond_site_symmetry_A
_geom_hbond_distance_DH
_geom_hbond_distance_HA
_geom_hbond_distance_DA
_geom_hbond_angle_DHA
N1 H1A S1 7_566 0.86 2.54 3.354(3) 160.5
N2 H2A S1 5_566 0.85 2.53 3.368(3) 167.6

loop_
_geom_torsion_atom_site_label_1
_geom_torsion_atom_site_label_2
_geom_torsion_atom_site_label_3
_geom_torsion_atom_site_label_4
_geom_torsion_site_symmetry_1
_geom_torsion_site_symmetry_2
_geom_torsion_site_symmetry_3
_geom_torsion_site_symmetry_4
_geom_torsion
_geom_torsion_publ_flag
C6 C1 C2 C3 . . . . 2.9(6) ?
C1 C2 C3 C4 . . . . -1.9(7) ?
C2 C3 C4 C5 . . . . 0.0(7) ?
C3 C4 C5 C6 . . . . 0.8(6) ?
C3 C4 C5 Br1 . . . . -178.2(3) ?
C4 C5 C6 C1 . . . . 0.2(6) ?
Br1 C5 C6 C1 . . . . 179.2(3) ?
C4 C5 C6 N1 . . . . -178.3(4) ?
Br1 C5 C6 N1 . . . . 0.6(5) ?
C2 C1 C6 C5 . . . . -2.1(6) ?
C2 C1 C6 N1 . . . . 176.5(4) ?
C7 N1 C6 C5 . . . . -103.7(4) ?
C7 N1 C6 C1 . . . . 77.7(5) ?
C6 N1 C7 N2 . . . . 6.2(6) ?
C6 N1 C7 S1 . . . . -172.3(3) ?

loop_
_cod_related_entry_id
_cod_related_entry_database
_cod_related_entry_code
1 ChemSpider 2017304
